data_7127003
loop_
_publ_author_name
'Saber, Mohamed R.'
'Singh, Mukesh K.'
'Dunbar, Kim R.'

_publ_section_title
;
 Geometrical control of the magnetic anisotropy in six coordinate cobalt
 complexes.
;
_journal_issue 60
_journal_name_full 'Chemical communications (Cambridge, England)'
_journal_page_first 8492
_journal_page_last 8495
_journal_paper_doi 10.1039/d0cc03238g
_journal_volume 56
_journal_year 2020
_chemical_formula_moiety 'C12 H18 Co N6, 2(B F4)'
_chemical_formula_sum 'C12 H18 B2 Co F8 N6'
_chemical_formula_weight 478.87
_space_group_crystal_system monoclinic
_space_group_IT_number 14
_space_group_name_Hall '-P 2yn'
_space_group_name_H-M_alt 'P 1 21/n 1'
_atom_sites_solution_hydrogens geom
_atom_sites_solution_primary dual
_audit_block_doi 10.5517/ccdc.csd.cc255fph
_audit_creation_date 2020-03-02
_audit_creation_method
;
Olex2 1.2
(compiled 2018.05.29 svn.r3508 for OlexSys, GUI svn.r5506)
;
_audit_update_record
;
2020-05-05 deposited with the CCDC.	2020-06-26 downloaded from the CCDC.
;
_cell_angle_alpha 90
_cell_angle_beta 90.256(2)
_cell_angle_gamma 90
_cell_formula_units_Z 4
_cell_length_a 5.8051(4)
_cell_length_b 17.7416(11)
_cell_length_c 22.0260(14)
_cell_measurement_reflns_used 8279
_cell_measurement_temperature 110(2)
_cell_measurement_theta_max 27.20
_cell_measurement_theta_min 2.18
_cell_volume 2268.5(3)
_computing_cell_refinement 'SAINT V8.38A (?, 2016)'
_computing_data_reduction 'SAINT V8.38A (?, 2016)'
_computing_molecular_graphics 'Olex2 (Dolomanov et al., 2009)'
_computing_publication_material 'Olex2 (Dolomanov et al., 2009)'
_computing_structure_refinement 'ShelXL (Sheldrick, 2015)'
_computing_structure_solution 'XT (Sheldrick, 2015)'
_diffrn_ambient_temperature 110.0
_diffrn_detector 'Bruker Photon II detector'
_diffrn_detector_area_resol_mean 7.9
_diffrn_detector_type 'CCD area detector'
_diffrn_measured_fraction_theta_full 0.999
_diffrn_measured_fraction_theta_max 0.997
_diffrn_measurement_device 'three-circle diffractometer'
_diffrn_measurement_device_type 'Bruker Quest'
_diffrn_measurement_method '\w and \f scans'
_diffrn_radiation_monochromator 'mirror optics'
_diffrn_radiation_probe x-ray
_diffrn_radiation_type MoK\a
_diffrn_radiation_wavelength 0.71073
_diffrn_reflns_av_R_equivalents 0.0626
_diffrn_reflns_av_unetI/netI 0.0432
_diffrn_reflns_Laue_measured_fraction_full 0.999
_diffrn_reflns_Laue_measured_fraction_max 0.997
_diffrn_reflns_limit_h_max 7
_diffrn_reflns_limit_h_min -7
_diffrn_reflns_limit_k_max 22
_diffrn_reflns_limit_k_min -22
_diffrn_reflns_limit_l_max 28
_diffrn_reflns_limit_l_min -28
_diffrn_reflns_number 30008
_diffrn_reflns_point_group_measured_fraction_full 0.999
_diffrn_reflns_point_group_measured_fraction_max 0.997
_diffrn_reflns_theta_full 25.242
_diffrn_reflns_theta_max 27.102
_diffrn_reflns_theta_min 2.177
_diffrn_source 'microfocus sealed X-ray tube'
_diffrn_source_type 'Incoatec I\ms'
_diffrn_standards_number 0
_exptl_absorpt_coefficient_mu 0.829
_exptl_absorpt_correction_T_max 0.7456
_exptl_absorpt_correction_T_min 0.6308
_exptl_absorpt_correction_type multi-scan
_exptl_absorpt_process_details
'SADABS-2016/2 (Bruker,2016/2) was used for absorption correction. wR2(int) was 0.0730 before and 0.0502 after correction. The Ratio of minimum to maximum transmission is 0.8460. The \l/2 correction factor is Not present.'
_exptl_crystal_colour orange
_exptl_crystal_colour_primary orange
_exptl_crystal_density_diffrn 1.402
_exptl_crystal_description block
_exptl_crystal_F_000 964
_exptl_crystal_size_max 0.23
_exptl_crystal_size_mid 0.1
_exptl_crystal_size_min 0.1
_refine_diff_density_max 0.661
_refine_diff_density_min -0.375
_refine_diff_density_rms 0.077
_refine_ls_extinction_method none
_refine_ls_goodness_of_fit_ref 1.250
_refine_ls_hydrogen_treatment constr
_refine_ls_matrix_type full
_refine_ls_number_parameters 268
_refine_ls_number_reflns 4992
_refine_ls_number_restraints 0
_refine_ls_restrained_S_all 1.250
_refine_ls_R_factor_all 0.1084
_refine_ls_R_factor_gt 0.0834
_refine_ls_shift/su_max 0.002
_refine_ls_shift/su_mean 0.000
_refine_ls_structure_factor_coef Fsqd
_refine_ls_weighting_details 'w=1/[\s^2^(Fo^2^)+(0.0247P)^2^+6.4373P] where P=(Fo^2^+2Fc^2^)/3'
_refine_ls_weighting_scheme calc
_refine_ls_wR_factor_gt 0.1559
_refine_ls_wR_factor_ref 0.1646
_reflns_Friedel_coverage 0.000
_reflns_number_gt 3800
_reflns_number_total 4992
_reflns_threshold_expression 'I > 2\s(I)'
_cod_data_source_file d0cc03238g2.cif
_cod_data_source_block msnq18at
_cod_database_code 7127003
_shelx_shelxl_version_number 2014/7
_shelx_space_group_comment
;
The symmetry employed for this shelxl refinement is uniquely defined
by the following loop, which should always be used as a source of
symmetry information in preference to the above space-group names.
They are only intended as comments.
;
_shelx_estimated_absorpt_t_max 0.922
_shelx_estimated_absorpt_t_min 0.832
_olex2_refinement_description
;
1. Fixed Uiso
 At 1.5 times of:
  All C(H,H,H) groups
2.a Idealised Me refined as rotating group:
 C00L(H00A,H00B,H00C), C00N(H00D,H00E,H00F), C00O(H00G,H00H,H00I), C00P(H00J,
 H00K,H00L), C00Q(H00M,H00N,H00O), C00S(H00P,H00Q,H00R)
;
_olex2_submission_special_instructions 'No special instructions were received'

loop_
_space_group_symop_operation_xyz
'x, y, z'
'-x+1/2, y+1/2, -z+1/2'
'-x, -y, -z'
'x-1/2, -y-1/2, z-1/2'

loop_
_atom_site_label
_atom_site_type_symbol
_atom_site_fract_x
_atom_site_fract_y
_atom_site_fract_z
_atom_site_U_iso_or_equiv
_atom_site_adp_type
_atom_site_occupancy
_atom_site_site_symmetry_order
_atom_site_calc_flag
_atom_site_refinement_flags_posn
_atom_site_refinement_flags_adp
_atom_site_refinement_flags_occupancy
_atom_site_disorder_assembly
_atom_site_disorder_group
Co1 Co 0.63234(10) 0.24898(4) 0.37973(3) 0.03179(18) Uani 1 1 d . . . . .
F6 F 0.7713(5) 0.12821(17) 0.64954(15) 0.0554(8) Uani 1 1 d . . . . .
F4 F -0.4531(6) 0.61001(17) 0.40309(15) 0.0575(8) Uani 1 1 d . . . . .
F5 F 0.5352(6) 0.0319(2) 0.62219(16) 0.0717(11) Uani 1 1 d . . . . .
F3 F -0.1990(6) 0.6035(2) 0.32520(19) 0.0771(11) Uani 1 1 d . . . . .
F2 F -0.4978(7) 0.5259(2) 0.32854(17) 0.0836(13) Uani 1 1 d . . . . .
F8 F 0.6882(7) 0.1042(2) 0.55098(16) 0.0778(11) Uani 1 1 d . . . . .
N1 N 0.8395(6) 0.2591(2) 0.45915(18) 0.0346(9) Uani 1 1 d . . . . .
N2 N 0.8191(6) 0.1531(2) 0.34988(18) 0.0351(9) Uani 1 1 d . . . . .
N5 N 0.4389(6) 0.3411(2) 0.41158(18) 0.0353(9) Uani 1 1 d . . . . .
N6 N 0.4207(7) 0.2367(2) 0.30174(18) 0.0349(9) Uani 1 1 d . . . . .
N3 N 0.8459(7) 0.3248(2) 0.33274(18) 0.0355(9) Uani 1 1 d . . . . .
N4 N 0.4164(7) 0.1743(2) 0.42692(18) 0.0364(9) Uani 1 1 d . . . . .
F1 F -0.2181(8) 0.5103(3) 0.39583(17) 0.0965(15) Uani 1 1 d . . . . .
F7 F 0.4183(7) 0.1508(3) 0.6126(2) 0.1148(19) Uani 1 1 d . . . . .
C00G C 0.9436(8) 0.3720(3) 0.3105(2) 0.0334(10) Uani 1 1 d . . . . .
C00H C 0.8830(8) 0.0952(3) 0.3363(2) 0.0351(10) Uani 1 1 d . . . . .
C00I C 0.3142(8) 0.1314(3) 0.4533(2) 0.0348(10) Uani 1 1 d . . . . .
C00J C 0.3508(8) 0.3915(3) 0.4318(2) 0.0327(10) Uani 1 1 d . . . . .
C00K C 0.9252(8) 0.2634(2) 0.5049(2) 0.0344(10) Uani 1 1 d . . . . .
C00L C 0.1800(9) 0.0759(3) 0.4869(2) 0.0466(13) Uani 1 1 d . . . . .
H00A H 0.2193 0.0252 0.4728 0.070 Uiso 1 1 calc GR . . . .
H00B H 0.0154 0.0851 0.4802 0.070 Uiso 1 1 calc GR . . . .
H00C H 0.2151 0.0802 0.5303 0.070 Uiso 1 1 calc GR . . . .
C00M C 0.3088(9) 0.2245(3) 0.2609(2) 0.0377(11) Uani 1 1 d . . . . .
C00N C 1.0752(9) 0.4324(3) 0.2814(2) 0.0465(13) Uani 1 1 d . . . . .
H00D H 1.0629 0.4275 0.2372 0.070 Uiso 1 1 calc GR . . . .
H00E H 1.2374 0.4287 0.2936 0.070 Uiso 1 1 calc GR . . . .
H00F H 1.0135 0.4814 0.2939 0.070 Uiso 1 1 calc GR . . . .
C00O C 0.2321(9) 0.4565(3) 0.4578(2) 0.0478(13) Uani 1 1 d . . . . .
H00G H 0.2988 0.5030 0.4416 0.072 Uiso 1 1 calc GR . . . .
H00H H 0.2498 0.4559 0.5021 0.072 Uiso 1 1 calc GR . . . .
H00I H 0.0681 0.4543 0.4473 0.072 Uiso 1 1 calc GR . . . .
C00P C 1.0374(10) 0.2689(3) 0.5641(3) 0.0554(15) Uani 1 1 d . . . . .
H00J H 1.2049 0.2696 0.5588 0.083 Uiso 1 1 calc GR . . . .
H00K H 0.9943 0.2253 0.5890 0.083 Uiso 1 1 calc GR . . . .
H00L H 0.9884 0.3153 0.5843 0.083 Uiso 1 1 calc GR . . . .
C00Q C 0.9678(10) 0.0218(3) 0.3184(3) 0.0507(14) Uani 1 1 d . . . . .
H00M H 0.9614 0.0173 0.2741 0.076 Uiso 1 1 calc GR . . . .
H00N H 0.8721 -0.0174 0.3368 0.076 Uiso 1 1 calc GR . . . .
H00O H 1.1275 0.0160 0.3323 0.076 Uiso 1 1 calc GR . . . .
B1 B -0.3386(11) 0.5636(4) 0.3631(3) 0.0445(14) Uani 1 1 d . . . . .
C00S C 0.1644(10) 0.2060(3) 0.2091(2) 0.0553(15) Uani 1 1 d . . . . .
H00P H 0.1591 0.2491 0.1812 0.083 Uiso 1 1 calc GR . . . .
H00Q H 0.0082 0.1944 0.2230 0.083 Uiso 1 1 calc GR . . . .
H00R H 0.2282 0.1622 0.1880 0.083 Uiso 1 1 calc GR . . . .
B2 B 0.6015(10) 0.1045(4) 0.6087(3) 0.0434(14) Uani 1 1 d . . . . .

loop_
_atom_site_aniso_label
_atom_site_aniso_U_11
_atom_site_aniso_U_22
_atom_site_aniso_U_33
_atom_site_aniso_U_23
_atom_site_aniso_U_13
_atom_site_aniso_U_12
Co1 0.0267(3) 0.0331(3) 0.0356(3) 0.0005(3) 0.0049(2) -0.0008(3)
F6 0.0540(19) 0.0481(18) 0.064(2) 0.0056(16) -0.0117(16) -0.0043(15)
F4 0.062(2) 0.0443(18) 0.066(2) -0.0039(16) 0.0028(17) 0.0060(15)
F5 0.070(2) 0.079(3) 0.067(2) 0.014(2) -0.0093(18) -0.031(2)
F3 0.065(2) 0.060(2) 0.107(3) -0.008(2) 0.027(2) -0.0157(18)
F2 0.096(3) 0.094(3) 0.061(2) -0.011(2) -0.016(2) -0.045(2)
F8 0.094(3) 0.083(3) 0.056(2) 0.001(2) 0.025(2) -0.017(2)
N1 0.0302(19) 0.032(2) 0.041(2) -0.0001(18) 0.0023(17) -0.0021(17)
N2 0.029(2) 0.039(2) 0.037(2) 0.0046(18) 0.0050(16) -0.0003(18)
N5 0.029(2) 0.035(2) 0.042(2) 0.0024(18) 0.0021(17) -0.0009(17)
N6 0.035(2) 0.029(2) 0.040(2) 0.0014(17) 0.0029(18) -0.0015(16)
N3 0.032(2) 0.034(2) 0.040(2) 0.0003(18) 0.0058(17) 0.0028(18)
N4 0.030(2) 0.038(2) 0.041(2) -0.0006(19) 0.0060(18) -0.0001(18)
F1 0.114(3) 0.120(4) 0.055(2) 0.002(2) -0.015(2) 0.072(3)
F7 0.081(3) 0.122(4) 0.141(4) -0.067(3) -0.043(3) 0.063(3)
C00G 0.032(2) 0.036(3) 0.032(2) -0.004(2) 0.001(2) 0.000(2)
C00H 0.031(2) 0.040(3) 0.034(3) 0.003(2) 0.0025(19) 0.007(2)
C00I 0.029(2) 0.037(3) 0.038(3) -0.004(2) 0.003(2) -0.002(2)
C00J 0.031(2) 0.036(3) 0.031(2) 0.005(2) 0.0006(19) -0.001(2)
C00K 0.038(2) 0.020(2) 0.045(3) -0.0001(19) 0.005(2) -0.0030(18)
C00L 0.042(3) 0.048(3) 0.050(3) 0.004(3) 0.009(2) -0.010(2)
C00M 0.042(3) 0.035(3) 0.036(3) 0.005(2) 0.005(2) -0.004(2)
C00N 0.050(3) 0.047(3) 0.042(3) 0.002(2) 0.009(2) -0.013(3)
C00O 0.045(3) 0.053(3) 0.045(3) -0.009(3) 0.001(2) 0.018(3)
C00P 0.065(4) 0.053(4) 0.048(3) 0.002(3) -0.010(3) -0.014(3)
C00Q 0.052(3) 0.043(3) 0.057(3) 0.000(3) 0.009(3) 0.014(3)
B1 0.045(4) 0.043(3) 0.045(3) -0.002(3) -0.015(3) 0.002(3)
C00S 0.068(4) 0.056(4) 0.042(3) 0.006(3) -0.009(3) -0.019(3)
B2 0.037(3) 0.052(4) 0.041(3) 0.006(3) 0.000(3) 0.011(3)

loop_
_atom_type_symbol
_atom_type_description
_atom_type_scat_dispersion_real
_atom_type_scat_dispersion_imag
_atom_type_scat_source
C C 0.0033 0.0016 'International Tables Vol C Tables 4.2.6.8 and 6.1.1.4'
H H 0.0000 0.0000 'International Tables Vol C Tables 4.2.6.8 and 6.1.1.4'
B B 0.0013 0.0007 'International Tables Vol C Tables 4.2.6.8 and 6.1.1.4'
Co Co 0.3494 0.9721 'International Tables Vol C Tables 4.2.6.8 and 6.1.1.4'
F F 0.0171 0.0103 'International Tables Vol C Tables 4.2.6.8 and 6.1.1.4'
N N 0.0061 0.0033 'International Tables Vol C Tables 4.2.6.8 and 6.1.1.4'

loop_
_citation_id
_citation_doi
_citation_year
1 10.1039/D0CC03238G 2020

loop_
_geom_angle_atom_site_label_1
_geom_angle_atom_site_label_2
_geom_angle_atom_site_label_3
_geom_angle
_geom_angle_site_symmetry_1
_geom_angle_site_symmetry_3
_geom_angle_publ_flag
N2 Co1 N1 91.99(15) . . ?
N5 Co1 N1 87.75(15) . . ?
N5 Co1 N2 177.64(15) . . ?
N5 Co1 N6 92.40(15) . . ?
N6 Co1 N1 178.50(15) . . ?
N6 Co1 N2 87.79(15) . . ?
N3 Co1 N1 91.06(15) . . ?
N3 Co1 N2 93.26(15) . . ?
N3 Co1 N5 89.09(15) . . ?
N3 Co1 N6 90.44(15) . . ?
N4 Co1 N1 89.02(15) . . ?
N4 Co1 N2 87.42(15) . . ?
N4 Co1 N5 90.23(15) . . ?
N4 Co1 N6 89.49(15) . . ?
N4 Co1 N3 179.31(16) . . ?
C00K N1 Co1 171.7(4) . . ?
C00H N2 Co1 167.6(4) . . ?
C00J N5 Co1 174.2(4) . . ?
C00M N6 Co1 174.9(4) . . ?
C00G N3 Co1 171.6(4) . . ?
C00I N4 Co1 175.0(4) . . ?
N3 C00G C00N 178.7(5) . . ?
N2 C00H C00Q 179.0(6) . . ?
N4 C00I C00L 179.4(6) . . ?
N5 C00J C00O 179.0(5) . . ?
N1 C00K C00P 179.8(6) . . ?
C00I C00L H00A 109.5 . . ?
C00I C00L H00B 109.5 . . ?
C00I C00L H00C 109.5 . . ?
H00A C00L H00B 109.5 . . ?
H00A C00L H00C 109.5 . . ?
H00B C00L H00C 109.5 . . ?
N6 C00M C00S 177.9(5) . . ?
C00G C00N H00D 109.5 . . ?
C00G C00N H00E 109.5 . . ?
C00G C00N H00F 109.5 . . ?
H00D C00N H00E 109.5 . . ?
H00D C00N H00F 109.5 . . ?
H00E C00N H00F 109.5 . . ?
C00J C00O H00G 109.5 . . ?
C00J C00O H00H 109.5 . . ?
C00J C00O H00I 109.5 . . ?
H00G C00O H00H 109.5 . . ?
H00G C00O H00I 109.5 . . ?
H00H C00O H00I 109.5 . . ?
C00K C00P H00J 109.5 . . ?
C00K C00P H00K 109.5 . . ?
C00K C00P H00L 109.5 . . ?
H00J C00P H00K 109.5 . . ?
H00J C00P H00L 109.5 . . ?
H00K C00P H00L 109.5 . . ?
C00H C00Q H00M 109.5 . . ?
C00H C00Q H00N 109.5 . . ?
C00H C00Q H00O 109.5 . . ?
H00M C00Q H00N 109.5 . . ?
H00M C00Q H00O 109.5 . . ?
H00N C00Q H00O 109.5 . . ?
F3 B1 F4 111.8(5) . . ?
F3 B1 F2 108.3(5) . . ?
F3 B1 F1 112.0(5) . . ?
F2 B1 F4 108.7(5) . . ?
F2 B1 F1 107.1(5) . . ?
F1 B1 F4 108.8(5) . . ?
C00M C00S H00P 109.5 . . ?
C00M C00S H00Q 109.5 . . ?
C00M C00S H00R 109.5 . . ?
H00P C00S H00Q 109.5 . . ?
H00P C00S H00R 109.5 . . ?
H00Q C00S H00R 109.5 . . ?
F5 B2 F6 109.9(4) . . ?
F8 B2 F6 109.7(5) . . ?
F8 B2 F5 107.4(5) . . ?
F7 B2 F6 109.4(5) . . ?
F7 B2 F5 109.6(5) . . ?
F7 B2 F8 110.8(5) . . ?

loop_
_geom_bond_atom_site_label_1
_geom_bond_atom_site_label_2
_geom_bond_distance
_geom_bond_site_symmetry_2
_geom_bond_publ_flag
Co1 N1 2.126(4) . ?
Co1 N2 2.123(4) . ?
Co1 N5 2.105(4) . ?
Co1 N6 2.119(4) . ?
Co1 N3 2.104(4) . ?
Co1 N4 2.102(4) . ?
F6 B2 1.396(7) . ?
F4 B1 1.378(7) . ?
F5 B2 1.378(7) . ?
F3 B1 1.364(7) . ?
F2 B1 1.370(7) . ?
F8 B2 1.370(7) . ?
N1 C00K 1.124(6) . ?
N2 C00H 1.134(6) . ?
N5 C00J 1.123(6) . ?
N6 C00M 1.128(6) . ?
N3 C00G 1.126(6) . ?
N4 C00I 1.128(6) . ?
F1 B1 1.378(7) . ?
F7 B2 1.346(7) . ?
C00G C00N 1.465(7) . ?
C00H C00Q 1.446(7) . ?
C00I C00L 1.460(7) . ?
C00J C00O 1.463(7) . ?
C00K C00P 1.459(7) . ?
C00L H00A 0.9800 . ?
C00L H00B 0.9800 . ?
C00L H00C 0.9800 . ?
C00M C00S 1.451(7) . ?
C00N H00D 0.9800 . ?
C00N H00E 0.9800 . ?
C00N H00F 0.9800 . ?
C00O H00G 0.9800 . ?
C00O H00H 0.9800 . ?
C00O H00I 0.9800 . ?
C00P H00J 0.9800 . ?
C00P H00K 0.9800 . ?
C00P H00L 0.9800 . ?
C00Q H00M 0.9800 . ?
C00Q H00N 0.9800 . ?
C00Q H00O 0.9800 . ?
C00S H00P 0.9800 . ?
C00S H00Q 0.9800 . ?
C00S H00R 0.9800 . ?
